data_9002768
loop_
_publ_author_name
'Liebscher, A.'
'Gottschalk, M.'
'Franz, G.'

_publ_section_title
;
 The substitution Fe-Al and the isosymmetric displacive phase transition
 in synthetic zoisite: A powder X-ray and infrared spectroscopic study
 Sample: Zo2, X(Fe/(Fe+Al-2)) = 0.062
;
_journal_name_full 'American Mineralogist'
_journal_page_first 909
_journal_page_last 921
_journal_volume 87
_journal_year 2002
_chemical_formula_sum 'Al2.938 Ca2 Fe0.062 H O13 Si3'
_chemical_name_mineral Zoisite
_space_group_IT_number 62
_symmetry_space_group_name_Hall '-P 2ac 2n'
_symmetry_space_group_name_H-M 'P n m a'
_cell_angle_alpha 90
_cell_angle_beta 90
_cell_angle_gamma 90
_cell_length_a 16.2009
_cell_length_b 5.5536
_cell_length_c 10.0336
_cell_formula_units_Z 4
_cell_volume 902.756
_database_code_amcsd 0002857
_exptl_crystal_density_diffrn 3.356
_cod_original_formula_sum 'Ca2 Al2.938 Fe.062 Si3 O13 H'
_cod_database_code 9002768

loop_
_space_group_symop_operation_xyz
x,y,z
x,1/2-y,z
-x,1/2+y,-z
1/2-x,1/2+y,1/2+z
1/2+x,1/2-y,1/2-z
1/2+x,y,1/2-z
1/2-x,-y,1/2+z
-x,-y,-z

loop_
_atom_site_aniso_label
_atom_site_aniso_U_11
_atom_site_aniso_U_22
_atom_site_aniso_U_33
_atom_site_aniso_U_12
_atom_site_aniso_U_13
_atom_site_aniso_U_23
CaA1 0.00740 0.00980 0.00690 0.00000 0.00090 0.00000
CaA2 0.01250 0.01100 0.00770 0.00000 -0.00010 0.00000
AlM1,2 0.00470 0.00400 0.00600 -0.00010 0.00020 -0.00030
AlM3 0.00350 0.00610 0.00740 0.00000 -0.00050 0.00000
FeM3 0.00350 0.00610 0.00740 0.00000 -0.00050 0.00000
SiT1 0.00390 0.00430 0.00530 0.00000 -0.00060 0.00000
SiT2 0.00440 0.00490 0.00510 0.00000 -0.00030 0.00000
SiT3 0.00490 0.00430 0.00470 0.00000 0.00050 0.00000
O1 0.00590 0.00550 0.01070 0.00030 -0.00190 -0.00030
O2 0.00730 0.00780 0.00830 -0.00190 0.00160 -0.00060
O3 0.00670 0.00420 0.01180 -0.00040 -0.00170 0.00010
O4 0.00760 0.00340 0.00820 0.00000 -0.00090 0.00000
O5 0.00620 0.00470 0.00500 0.00000 0.00100 0.00000
O6 0.00450 0.00730 0.00500 0.00000 -0.00090 0.00000
O7 0.00600 0.01000 0.01280 0.00000 0.00110 0.00000
O8 0.00800 0.01260 0.01410 0.00000 -0.00260 0.00000
O9 0.01900 0.02300 0.00730 0.00000 -0.00020 0.00000
O10 0.01300 0.00580 0.00630 0.00000 0.00140 0.00000

loop_
_atom_site_label
_atom_site_fract_x
_atom_site_fract_y
_atom_site_fract_z
_atom_site_occupancy
_atom_site_U_iso_or_equiv
CaA1 0.36710 0.25000 0.43750 1.00000 ?
CaA2 0.45170 0.25000 0.11310 1.00000 ?
AlM1,2 0.25000 0.99660 0.19020 1.00000 ?
AlM3 0.10510 0.75000 0.30110 0.93800 ?
FeM3 0.10510 0.75000 0.30110 0.06200 ?
SiT1 0.08130 0.25000 0.10520 1.00000 ?
SiT2 0.41050 0.75000 0.28300 1.00000 ?
SiT3 0.16030 0.25000 0.43650 1.00000 ?
O1 0.13030 -0.00600 0.14300 1.00000 ?
O2 0.10240 0.00900 0.43080 1.00000 ?
O3 0.35980 0.99400 0.24420 1.00000 ?
O4 0.22030 0.75000 0.30280 1.00000 ?
O5 0.22440 0.25000 0.31370 1.00000 ?
O6 0.27120 0.75000 0.06200 1.00000 ?
O7 0.99170 0.25000 0.16500 1.00000 ?
O8 0.99760 0.75000 0.29500 1.00000 ?
O9 0.42040 0.75000 0.43800 1.00000 ?
O10 0.26810 0.25000 0.07300 1.00000 ?
H 0.26000 0.25000 0.95000 1.00000 0.05000

loop_
_cod_related_entry_id
_cod_related_entry_database
_cod_related_entry_code
1 AMCSD 0002857
